data_7225203
loop_
_publ_author_name
'Wang, Xiu-Li'
'Rong, Xing'
'Liu, Dan-Na'
'Lin, Hong-Yan'
'Liu, Guo-Cheng'
'Wang, Xiang'
'Song, Ge'

_publ_section_title
;
 Diverse polyoxometalate-based metal--organic complexes constructed by a
 tetrazole- and pyridyl-containing asymmetric amide ligand or its in situ
 transformed ligand
;
_journal_issue 27
_journal_name_full CrystEngComm
_journal_page_first 5101
_journal_paper_doi 10.1039/C6CE01035K
_journal_volume 18
_journal_year 2016
_chemical_formula_sum 'C32 H38 Cu2 Mo16 N24 O57'
_chemical_formula_weight 3332.98
_chemical_name_systematic
; 
 ? 
;
_space_group_IT_number 64
_symmetry_cell_setting orthorhombic
_symmetry_space_group_name_Hall '-C 2ac 2'
_symmetry_space_group_name_H-M 'C m c e'
_atom_sites_solution_hydrogens geom
_atom_sites_solution_primary direct
_atom_sites_solution_secondary difmap
_audit_creation_method SHELXL-97
_audit_update_record
;
2016-02-29 deposited with the CCDC.
2016-05-11 downloaded from the CCDC.
;
_cell_angle_alpha 90.00
_cell_angle_beta 90.00
_cell_angle_gamma 90.00
_cell_formula_units_Z 8
_cell_length_a 26.9829(10)
_cell_length_b 37.6059(15)
_cell_length_c 19.3314(7)
_cell_measurement_reflns_used 9988
_cell_measurement_temperature 296(2)
_cell_measurement_theta_max 28.32
_cell_measurement_theta_min 1.08
_cell_volume 19615.9(13)
_computing_cell_refinement 'SMART (Bruker, 2001)'
_computing_data_collection 'SMART (Bruker, 2001)'
_computing_data_reduction 'SAINT+ (Bruker, 1999)'
_computing_molecular_graphics 'PLATON (Spek, 2003)'
_computing_publication_material 'SHELXTL (1998)'
_computing_structure_refinement 'SHELXL-97 (Sheldrick, 2008)'
_computing_structure_solution 'SHELXS-97 (Sheldrick, 2008)'
_diffrn_ambient_temperature 296(2)
_diffrn_measured_fraction_theta_full 0.997
_diffrn_measured_fraction_theta_max 0.997
_diffrn_measurement_device_type 'CCD area detector'
_diffrn_measurement_method 'phi and omega scans'
_diffrn_radiation_monochromator graphite
_diffrn_radiation_source 'fine-focus sealed tube'
_diffrn_radiation_type MoK\a
_diffrn_radiation_wavelength 0.71073
_diffrn_reflns_av_R_equivalents 0.0441
_diffrn_reflns_av_unetI/netI 0.0348
_diffrn_reflns_limit_h_max 32
_diffrn_reflns_limit_h_min -36
_diffrn_reflns_limit_k_max 50
_diffrn_reflns_limit_k_min -45
_diffrn_reflns_limit_l_max 25
_diffrn_reflns_limit_l_min -25
_diffrn_reflns_number 69989
_diffrn_reflns_theta_full 28.32
_diffrn_reflns_theta_max 28.32
_diffrn_reflns_theta_min 1.08
_exptl_absorpt_coefficient_mu 2.491
_exptl_absorpt_correction_T_max 0.6103
_exptl_absorpt_correction_T_min 0.5028
_exptl_absorpt_correction_type multi-scan
_exptl_absorpt_process_details SADABS
_exptl_crystal_colour GREEN
_exptl_crystal_density_diffrn 2.257
_exptl_crystal_density_method 'not measured'
_exptl_crystal_description BLOCK
_exptl_crystal_F_000 12672
_exptl_crystal_size_max 0.32
_exptl_crystal_size_mid 0.28
_exptl_crystal_size_min 0.22
_platon_squeeze_details
;
;
_refine_diff_density_max 2.445
_refine_diff_density_min -1.643
_refine_diff_density_rms 0.233
_refine_ls_extinction_method none
_refine_ls_goodness_of_fit_ref 1.081
_refine_ls_hydrogen_treatment constr
_refine_ls_matrix_type full
_refine_ls_number_parameters 616
_refine_ls_number_reflns 12443
_refine_ls_number_restraints 6
_refine_ls_restrained_S_all 1.081
_refine_ls_R_factor_all 0.0828
_refine_ls_R_factor_gt 0.0561
_refine_ls_shift/su_max 0.001
_refine_ls_shift/su_mean 0.000
_refine_ls_structure_factor_coef Fsqd
_refine_ls_weighting_details 'calc w=1/[\s^2^(Fo^2^)+(0.0801P)^2^+283.2398P] where P=(Fo^2^+2Fc^2^)/3'
_refine_ls_weighting_scheme calc
_refine_ls_wR_factor_gt 0.1605
_refine_ls_wR_factor_ref 0.1743
_reflns_number_gt 8297
_reflns_number_total 12443
_reflns_threshold_expression >2sigma(I)
_cod_data_source_file c6ce01035k2.cif
_cod_data_source_block 1
_cod_depositor_comments
;
The following automatic conversions were performed:

'_symmetry_cell_setting' value 'Orthorhombic' changed to
'orthorhombic' according to
/usr/data/users/saulius/crontab/automatic-downloads/rss-feeds/RSC/lib/dictionaries/cif_core.dic
dictionary named 'cif_core.dic' version 2.4.2 from 2011-04-26.

Automatic conversion script
Id: cif_fix_values 4268 2015-11-12 08:31:59Z antanas 

 Adding full bibliography for 7225203--7225206.cif.
;
_cod_original_sg_symbol_H-M 'Cmca '
_cod_database_code 7225203

loop_
_symmetry_equiv_pos_as_xyz
'x, y, z'
'-x, -y+1/2, z+1/2'
'x, -y, -z'
'-x+1/2, y, -z+1/2'
'x+1/2, y+1/2, z'
'-x+1/2, -y+1, z+1/2'
'x+1/2, -y+1/2, -z'
'-x+1, y+1/2, -z+1/2'
'-x, -y, -z'
'x, y-1/2, -z-1/2'
'-x, y, z'
'x-1/2, -y, z-1/2'
'-x+1/2, -y+1/2, -z'
'x+1/2, y, -z-1/2'
'-x+1/2, y+1/2, z'
'x, -y+1/2, z-1/2'

loop_
_atom_site_label
_atom_site_type_symbol
_atom_site_fract_x
_atom_site_fract_y
_atom_site_fract_z
_atom_site_U_iso_or_equiv
_atom_site_adp_type
_atom_site_occupancy
_atom_site_symmetry_multiplicity
_atom_site_calc_flag
_atom_site_refinement_flags
Mo1 Mo 0.5000 0.27520(2) 0.65190(4) 0.01471(17) Uani 1 2 d S
Cu1 Cu 0.5000 0.48616(3) 0.80491(7) 0.0259(3) Uani 1 2 d S
C1 C 0.3114(3) 0.29916(18) 0.5829(4) 0.0240(15) Uani 1 1 d .
H1A H 0.2830 0.2998 0.6102 0.029 Uiso 1 1 calc R
N1 N 0.3124(2) 0.27791(15) 0.5273(3) 0.0244(13) Uani 1 1 d .
O1 O 0.6664(2) 0.62715(15) 0.9011(3) 0.0399(15) Uani 1 1 d .
O1W O 0.5000 0.48494(19) 0.9260(4) 0.0285(16) Uani 1 2 d S
Mo2 Mo 0.41413(2) 0.274622(15) 0.78955(3) 0.01830(14) Uani 1 1 d .
Cu2 Cu 0.2500 0.2500 0.5000 0.0235(3) Uani 1 2 d S
C2 C 0.3527(3) 0.27782(19) 0.4886(4) 0.0306(17) Uani 1 1 d .
H2A H 0.3535 0.2631 0.4500 0.037 Uiso 1 1 calc R
N2 N 0.5552(2) 0.52302(16) 0.8067(3) 0.0274(14) Uani 1 1 d .
O2 O 0.4071(2) 0.38188(16) 0.6489(3) 0.0405(15) Uani 1 1 d .
Mo3 Mo 0.5000 0.21471(2) 0.79409(4) 0.01629(17) Uani 1 2 d S
O3 O 0.24610(19) 0.42459(12) 1.0494(3) 0.0245(11) Uani 1 1 d .
C3 C 0.3938(3) 0.2987(2) 0.5031(4) 0.0299(17) Uani 1 1 d .
H3A H 0.4215 0.2980 0.4744 0.036 Uiso 1 1 calc R
N3 N 0.4479(2) 0.44699(15) 0.8030(3) 0.0228(12) Uani 1 1 d .
Mo4 Mo 0.24739(2) 0.409816(16) 0.93425(3) 0.02207(15) Uani 1 1 d .
O4 O 0.2463(2) 0.52995(14) 0.8420(3) 0.0317(13) Uani 1 1 d .
C4 C 0.3932(3) 0.3207(2) 0.5606(4) 0.0329(18) Uani 1 1 d .
H4A H 0.4200 0.3352 0.5713 0.040 Uiso 1 1 calc R
N4 N 0.3454(2) 0.34075(17) 0.6620(3) 0.0290(14) Uani 1 1 d .
H4B H 0.3218 0.3344 0.6892 0.035 Uiso 1 1 calc R
Mo5 Mo 0.5000 0.33646(2) 0.78524(4) 0.01878(18) Uani 1 2 d S
O5 O 0.39495(19) 0.47018(14) 0.9541(3) 0.0307(12) Uani 1 1 d .
N5 N 0.3925(3) 0.40752(17) 0.7811(4) 0.0320(15) Uani 1 1 d .
C5 C 0.3517(3) 0.32038(19) 0.6009(4) 0.0250(15) Uani 1 1 d .
Mo6 Mo 0.41484(2) 0.215503(16) 0.65602(3) 0.01805(14) Uani 1 1 d .
O6 O 0.31623(17) 0.52198(12) 0.9497(2) 0.0196(10) Uani 1 1 d .
C6 C 0.3730(3) 0.36943(18) 0.6821(4) 0.0243(15) Uani 1 1 d .
N6 N 0.4101(2) 0.40051(17) 0.8449(3) 0.0271(14) Uani 1 1 d .
Mo7 Mo 0.24706(2) 0.530466(15) 0.92925(3) 0.01873(14) Uani 1 1 d .
O7 O 0.17673(18) 0.52177(13) 0.9492(3) 0.0267(11) Uani 1 1 d .
N7 N 0.4438(2) 0.42391(17) 0.8576(3) 0.0285(14) Uani 1 1 d .
C7 C 0.3535(3) 0.3854(2) 0.7493(5) 0.0357(19) Uani 1 1 d .
H7A H 0.3244 0.3998 0.7399 0.043 Uiso 1 1 calc R
H7B H 0.3440 0.3665 0.7809 0.043 Uiso 1 1 calc R
Mo8 Mo 0.33348(2) 0.470705(15) 0.93363(3) 0.01951(14) Uani 1 1 d .
N8 N 0.6016(2) 0.59027(17) 0.9257(4) 0.0310(15) Uani 1 1 d .
H8B H 0.5806 0.5853 0.9577 0.037 Uiso 1 1 calc R
C8 C 0.4160(3) 0.43647(19) 0.7563(4) 0.0274(16) Uani 1 1 d .
H8A H 0.4104 0.4471 0.7136 0.033 Uiso 1 1 calc R
O8 O 0.0995(2) 0.47036(17) 0.9503(4) 0.0482(17) Uani 1 1 d .
Mo9 Mo 0.5000 0.15408(2) 0.65866(4) 0.02035(19) Uani 1 2 d S
N9 N 0.6524(2) 0.66588(15) 1.0201(3) 0.0255(13) Uani 1 1 d .
C9 C 0.5630(3) 0.54420(19) 0.8620(4) 0.0244(15) Uani 1 1 d .
H9A H 0.5410 0.5424 0.8989 0.029 Uiso 1 1 calc R
O9 O 0.1637(2) 0.47171(16) 0.8437(3) 0.0397(15) Uani 1 1 d .
Mo10 Mo 0.16110(2) 0.471072(17) 0.93166(4) 0.02725(16) Uani 1 1 d .
O10 O 0.2447(2) 0.36641(13) 0.9573(3) 0.0339(13) Uani 1 1 d .
N10 N 0.6769(3) 0.68938(17) 0.9823(4) 0.0425(19) Uani 1 1 d .
C10 C 0.5892(4) 0.5249(2) 0.7555(5) 0.042(2) Uani 1 1 d .
H10A H 0.5847 0.5107 0.7165 0.050 Uiso 1 1 calc R
N11 N 0.7054(2) 0.70855(15) 1.0243(3) 0.0219(12) Uani 1 1 d .
C11 C 0.6300(4) 0.5467(3) 0.7585(5) 0.052(3) Uani 1 1 d .
H11A H 0.6533 0.5465 0.7230 0.063 Uiso 1 1 calc R
O12 O 0.5000 0.26977(17) 0.7747(4) 0.0214(14) Uani 1 2 d S
N12 N 0.6952(2) 0.69639(18) 1.0903(3) 0.0300(14) Uani 1 1 d .
C12 C 0.6363(4) 0.5691(2) 0.8145(5) 0.044(2) Uani 1 1 d .
H12A H 0.6634 0.5844 0.8168 0.053 Uiso 1 1 calc R
O13 O 0.5000 0.32059(18) 0.6714(3) 0.0234(15) Uani 1 2 d S
C13 C 0.6152(3) 0.6401(2) 1.0008(4) 0.0287(16) Uani 1 1 d .
H13A H 0.5843 0.6523 0.9906 0.034 Uiso 1 1 calc R
H13B H 0.6093 0.6241 1.0393 0.034 Uiso 1 1 calc R
O14 O 0.35292(19) 0.27502(15) 0.7703(3) 0.0310(12) Uani 1 1 d .
C14 C 0.6637(2) 0.67121(17) 1.0873(3) 0.0174(13) Uani 1 1 d .
H14A H 0.6508 0.6587 1.1247 0.021 Uiso 1 1 calc R
C15 C 0.6316(3) 0.61856(19) 0.9370(4) 0.0285(17) Uani 1 1 d .
O16 O 0.5000 0.16932(17) 0.7724(3) 0.0224(15) Uani 1 2 d S
C16 C 0.6015(3) 0.56836(19) 0.8674(4) 0.0291(17) Uani 1 1 d .
O17 O 0.41790(18) 0.21525(14) 0.5676(3) 0.0253(11) Uani 1 1 d .
O18 O 0.24605(17) 0.47408(13) 0.9468(3) 0.0229(11) Uani 1 1 d .
O19 O 0.41706(19) 0.27264(14) 0.8768(3) 0.0279(12) Uani 1 1 d .
O20 O 0.5000 0.2744(2) 0.5631(4) 0.0306(17) Uani 1 2 d S
O21 O 0.17879(19) 0.42310(13) 0.9501(3) 0.0292(12) Uani 1 1 d .
O23 O 0.5000 0.33811(19) 0.8732(4) 0.0274(16) Uani 1 2 d S
O24 O 0.5000 0.15457(19) 0.5689(4) 0.0307(17) Uani 1 2 d S
O25 O 0.2471(2) 0.41015(16) 0.8458(3) 0.0372(14) Uani 1 1 d .
O27 O 0.31498(19) 0.42264(13) 0.9505(3) 0.0258(11) Uani 1 1 d .
O28 O 0.3311(2) 0.47166(14) 0.8456(3) 0.0289(12) Uani 1 1 d .
O29 O 0.5000 0.1098(2) 0.6799(4) 0.0354(19) Uani 1 2 d S
O30 O 0.56776(19) 0.16732(13) 0.6736(3) 0.0240(11) Uani 1 1 d .
O32 O 0.43026(18) 0.22302(12) 0.7737(2) 0.0193(10) Uani 1 1 d .
O33 O 0.35293(18) 0.21323(14) 0.6746(3) 0.0290(12) Uani 1 1 d .
O34 O 0.5000 0.37962(16) 0.7586(4) 0.0249(16) Uani 1 2 d SU
O35 O 0.5000 0.21856(17) 0.6707(3) 0.0199(14) Uani 1 2 d S
O36 O 0.5000 0.2151(2) 0.8819(4) 0.0258(16) Uani 1 2 d S
O37 O 0.43192(19) 0.32194(12) 0.7713(3) 0.0238(11) Uani 1 1 d .
O38 O 0.42988(18) 0.26655(12) 0.6721(2) 0.0198(10) Uani 1 1 d .

loop_
_atom_site_aniso_label
_atom_site_aniso_U_11
_atom_site_aniso_U_22
_atom_site_aniso_U_33
_atom_site_aniso_U_23
_atom_site_aniso_U_13
_atom_site_aniso_U_12
Mo1 0.0179(4) 0.0129(4) 0.0134(4) 0.0002(3) 0.000 0.000
Cu1 0.0272(7) 0.0161(6) 0.0344(7) -0.0083(5) 0.000 0.000
C1 0.031(4) 0.016(3) 0.026(4) 0.001(3) -0.003(3) -0.004(3)
N1 0.029(3) 0.014(3) 0.031(3) -0.008(2) -0.002(3) 0.001(2)
O1 0.035(3) 0.031(3) 0.054(4) -0.013(3) 0.007(3) -0.015(3)
O1W 0.031(4) 0.024(4) 0.031(4) -0.006(3) 0.000 0.000
Mo2 0.0192(3) 0.0162(3) 0.0195(3) -0.0023(2) 0.0036(2) 0.0003(2)
Cu2 0.0232(6) 0.0132(5) 0.0340(7) -0.0023(5) -0.0045(5) 0.0011(5)
C2 0.033(4) 0.019(4) 0.039(5) 0.000(3) 0.002(4) 0.000(3)
N2 0.030(3) 0.018(3) 0.035(4) -0.001(3) 0.001(3) -0.003(2)
O2 0.046(4) 0.036(3) 0.040(3) -0.004(3) 0.002(3) -0.015(3)
Mo3 0.0200(4) 0.0143(4) 0.0145(4) 0.0007(3) 0.000 0.000
O3 0.036(3) 0.013(2) 0.024(3) 0.0001(19) 0.002(2) -0.002(2)
C3 0.030(4) 0.025(4) 0.035(4) -0.001(3) 0.009(3) -0.002(3)
N3 0.022(3) 0.017(3) 0.030(3) -0.005(2) -0.004(3) -0.002(2)
Mo4 0.0271(3) 0.0155(3) 0.0236(3) -0.0030(2) -0.0026(3) -0.0006(2)
O4 0.052(4) 0.030(3) 0.013(2) 0.003(2) -0.006(2) 0.000(3)
C4 0.031(4) 0.026(4) 0.042(5) -0.006(3) -0.008(4) 0.001(3)
N4 0.027(3) 0.029(3) 0.031(3) -0.007(3) -0.001(3) -0.010(3)
Mo5 0.0241(4) 0.0124(4) 0.0198(4) -0.0027(3) 0.000 0.000
O5 0.022(3) 0.031(3) 0.039(3) -0.010(2) 0.002(2) 0.001(2)
N5 0.035(4) 0.026(3) 0.036(4) -0.014(3) -0.003(3) -0.010(3)
C5 0.023(4) 0.019(3) 0.033(4) 0.002(3) -0.005(3) 0.000(3)
Mo6 0.0184(3) 0.0181(3) 0.0177(3) -0.0035(2) -0.0014(2) -0.0017(2)
O6 0.023(2) 0.020(2) 0.017(2) 0.0019(18) 0.0045(19) -0.0008(19)
C6 0.022(3) 0.015(3) 0.036(4) -0.003(3) -0.010(3) 0.000(3)
N6 0.031(3) 0.025(3) 0.025(3) -0.003(3) 0.003(3) -0.006(3)
Mo7 0.0236(3) 0.0153(3) 0.0174(3) 0.0001(2) -0.0022(2) 0.0020(2)
O7 0.021(3) 0.025(3) 0.034(3) -0.004(2) -0.001(2) 0.004(2)
N7 0.032(3) 0.028(3) 0.026(3) -0.007(3) -0.001(3) -0.006(3)
C7 0.027(4) 0.030(4) 0.050(5) -0.010(4) -0.003(4) -0.003(3)
Mo8 0.0221(3) 0.0166(3) 0.0199(3) -0.0024(2) 0.0029(2) 0.0015(2)
N8 0.035(4) 0.023(3) 0.036(4) -0.005(3) -0.002(3) -0.011(3)
C8 0.038(4) 0.015(3) 0.029(4) 0.003(3) -0.010(3) -0.004(3)
O8 0.027(3) 0.043(4) 0.075(5) -0.010(3) -0.005(3) 0.002(3)
Mo9 0.0244(4) 0.0153(4) 0.0214(4) -0.0044(3) 0.000 0.000
N9 0.030(3) 0.012(3) 0.034(4) 0.006(2) -0.004(3) -0.006(2)
C9 0.021(3) 0.022(4) 0.030(4) -0.009(3) 0.006(3) -0.005(3)
O9 0.052(4) 0.038(3) 0.029(3) -0.007(3) -0.016(3) 0.004(3)
Mo10 0.0235(3) 0.0239(3) 0.0343(4) -0.0061(3) -0.0089(3) 0.0009(2)
O10 0.049(4) 0.011(2) 0.041(3) -0.003(2) -0.005(3) 0.001(2)
N10 0.045(4) 0.018(3) 0.064(5) 0.004(3) -0.028(4) -0.007(3)
C10 0.051(6) 0.030(4) 0.043(5) -0.011(4) 0.010(4) -0.007(4)
N11 0.022(3) 0.015(3) 0.029(3) 0.003(2) -0.002(2) -0.001(2)
C11 0.058(6) 0.048(6) 0.051(6) -0.012(5) 0.021(5) -0.012(5)
O12 0.025(4) 0.015(3) 0.024(4) 0.003(3) 0.000 0.000
N12 0.033(4) 0.033(4) 0.024(3) -0.001(3) 0.005(3) -0.001(3)
C12 0.044(5) 0.040(5) 0.049(6) -0.009(4) 0.012(4) -0.012(4)
O13 0.034(4) 0.018(3) 0.018(3) 0.001(3) 0.000 0.000
C13 0.028(4) 0.022(4) 0.035(4) 0.001(3) -0.007(3) -0.003(3)
O14 0.018(3) 0.041(3) 0.034(3) -0.006(2) -0.001(2) 0.002(2)
C14 0.024(3) 0.015(3) 0.013(3) 0.000(2) 0.000(3) -0.004(3)
C15 0.033(4) 0.017(3) 0.036(4) 0.002(3) -0.011(3) -0.007(3)
O16 0.042(4) 0.010(3) 0.015(3) -0.001(2) 0.000 0.000
C16 0.032(4) 0.018(3) 0.037(4) 0.003(3) -0.004(3) 0.004(3)
O17 0.026(3) 0.025(3) 0.025(3) -0.005(2) -0.003(2) 0.000(2)
O18 0.022(3) 0.020(2) 0.027(3) -0.002(2) -0.004(2) 0.004(2)
O19 0.029(3) 0.029(3) 0.025(3) -0.006(2) 0.005(2) -0.001(2)
O20 0.040(5) 0.033(4) 0.019(4) -0.003(3) 0.000 0.000
O21 0.029(3) 0.021(3) 0.037(3) -0.006(2) -0.001(2) -0.007(2)
O23 0.036(4) 0.025(4) 0.022(4) -0.002(3) 0.000 0.000
O24 0.041(5) 0.020(4) 0.031(4) -0.007(3) 0.000 0.000
O25 0.044(3) 0.041(3) 0.027(3) -0.010(3) -0.004(3) 0.001(3)
O27 0.029(3) 0.020(2) 0.029(3) -0.001(2) 0.005(2) 0.002(2)
O28 0.040(3) 0.029(3) 0.017(3) -0.002(2) 0.004(2) 0.004(2)
O29 0.051(5) 0.019(4) 0.037(5) 0.004(3) 0.000 0.000
O30 0.028(3) 0.020(2) 0.024(3) -0.003(2) -0.004(2) 0.003(2)
O32 0.021(2) 0.019(2) 0.018(2) -0.0011(18) -0.002(2) -0.0062(19)
O33 0.018(2) 0.031(3) 0.038(3) -0.003(2) 0.005(2) -0.002(2)
O34 0.039(4) 0.005(3) 0.031(4) 0.006(3) 0.000 0.000
O35 0.025(4) 0.018(3) 0.017(3) -0.007(3) 0.000 0.000
O36 0.030(4) 0.033(4) 0.014(3) 0.004(3) 0.000 0.000
O37 0.028(3) 0.015(2) 0.029(3) -0.0023(19) 0.001(2) 0.006(2)
O38 0.022(2) 0.021(2) 0.016(2) 0.0014(19) -0.0003(19) 0.0015(19)

loop_
_atom_type_symbol
_atom_type_description
_atom_type_scat_dispersion_real
_atom_type_scat_dispersion_imag
_atom_type_scat_source
C C 0.0033 0.0016 'International Tables Vol C Tables 4.2.6.8 and 6.1.1.4'
H H 0.0000 0.0000 'International Tables Vol C Tables 4.2.6.8 and 6.1.1.4'
N N 0.0061 0.0033 'International Tables Vol C Tables 4.2.6.8 and 6.1.1.4'
O O 0.0106 0.0060 'International Tables Vol C Tables 4.2.6.8 and 6.1.1.4'
Cu Cu 0.3201 1.2651 'International Tables Vol C Tables 4.2.6.8 and 6.1.1.4'
Mo Mo -1.6832 0.6857 'International Tables Vol C Tables 4.2.6.8 and 6.1.1.4'

loop_
_geom_angle_atom_site_label_1
_geom_angle_atom_site_label_2
_geom_angle_atom_site_label_3
_geom_angle
_geom_angle_site_symmetry_1
_geom_angle_site_symmetry_3
O20 Mo1 O13 103.4(3) . .
O20 Mo1 O38 101.34(14) . 11_655
O13 Mo1 O38 96.84(15) . 11_655
O20 Mo1 O38 101.34(14) . .
O13 Mo1 O38 96.83(15) . .
O38 Mo1 O38 149.9(3) 11_655 .
O20 Mo1 O35 98.7(3) . .
O13 Mo1 O35 157.9(3) . .
O38 Mo1 O35 78.63(14) 11_655 .
O38 Mo1 O35 78.63(14) . .
O20 Mo1 O12 174.1(3) . .
O13 Mo1 O12 82.5(3) . .
O38 Mo1 O12 77.70(14) 11_655 .
O38 Mo1 O12 77.70(14) . .
O35 Mo1 O12 75.4(2) . .
O20 Mo1 Mo6 90.73(18) . .
O13 Mo1 Mo6 132.59(6) . .
O38 Mo1 Mo6 124.73(14) 11_655 .
O38 Mo1 Mo6 35.76(14) . .
O35 Mo1 Mo6 46.15(3) . .
O12 Mo1 Mo6 85.15(11) . .
O20 Mo1 Mo6 90.73(18) . 11_655
O13 Mo1 Mo6 132.59(6) . 11_655
O38 Mo1 Mo6 35.76(14) 11_655 11_655
O38 Mo1 Mo6 124.73(14) . 11_655
O35 Mo1 Mo6 46.15(3) . 11_655
O12 Mo1 Mo6 85.15(11) . 11_655
Mo6 Mo1 Mo6 91.30(3) . 11_655
N2 Cu1 N2 94.2(4) . 11_655
N2 Cu1 N3 176.6(2) . .
N2 Cu1 N3 89.3(2) 11_655 .
N2 Cu1 N3 89.3(2) . 11_655
N2 Cu1 N3 176.6(2) 11_655 11_655
N3 Cu1 N3 87.3(3) . 11_655
N2 Cu1 O1W 89.8(2) . .
N2 Cu1 O1W 89.8(2) 11_655 .
N3 Cu1 O1W 90.2(2) . .
N3 Cu1 O1W 90.2(2) 11_655 .
N1 C1 C5 121.8(7) . .
C2 N1 C1 118.2(7) . .
C2 N1 Cu2 121.9(5) . .
C1 N1 Cu2 119.7(5) . .
O19 Mo2 O14 105.4(3) . .
O19 Mo2 O37 102.6(2) . .
O14 Mo2 O37 101.5(2) . .
O19 Mo2 O32 95.7(2) . .
O14 Mo2 O32 100.7(2) . .
O37 Mo2 O32 146.1(2) . .
O19 Mo2 O38 163.4(2) . .
O14 Mo2 O38 88.0(2) . .
O37 Mo2 O38 83.87(19) . .
O32 Mo2 O38 71.74(18) . .
O19 Mo2 O12 94.2(2) . .
O14 Mo2 O12 159.8(3) . .
O37 Mo2 O12 78.3(2) . .
O32 Mo2 O12 72.1(2) . .
O38 Mo2 O12 71.9(2) . .
N11 Cu2 N11 179.998(1) 12_565 8_546
N11 Cu2 N1 88.1(2) 12_565 13_556
N11 Cu2 N1 92.0(2) 8_546 13_556
N11 Cu2 N1 91.9(2) 12_565 .
N11 Cu2 N1 88.1(2) 8_546 .
N1 Cu2 N1 179.998(1) 13_556 .
N1 C2 C3 122.9(7) . .
C10 N2 C9 116.4(7) . .
C10 N2 Cu1 121.3(5) . .
C9 N2 Cu1 121.9(5) . .
O36 Mo3 O16 104.3(3) . .
O36 Mo3 O32 101.58(15) . 11_655
O16 Mo3 O32 96.17(14) . 11_655
O36 Mo3 O32 101.58(15) . .
O16 Mo3 O32 96.17(14) . .
O32 Mo3 O32 150.1(3) 11_655 .
O36 Mo3 O12 99.8(3) . .
O16 Mo3 O12 155.9(3) . .
O32 Mo3 O12 78.82(14) 11_655 .
O32 Mo3 O12 78.82(14) . .
O36 Mo3 O35 176.0(3) . .
O16 Mo3 O35 79.7(3) . .
O32 Mo3 O35 77.79(14) 11_655 .
O32 Mo3 O35 77.79(14) . .
O12 Mo3 O35 76.2(2) . .
Mo7 O3 Mo4 117.7(2) 3_567 .
C4 C3 C2 119.3(7) . .
C8 N3 N7 106.6(6) . .
C8 N3 Cu1 133.3(5) . .
N7 N3 Cu1 120.0(4) . .
O10 Mo4 O25 105.7(3) . .
O10 Mo4 O27 103.9(3) . .
O25 Mo4 O27 99.6(3) . .
O10 Mo4 O21 99.5(3) . .
O25 Mo4 O21 98.8(3) . .
O27 Mo4 O21 144.9(2) . .
O10 Mo4 O3 88.7(2) . .
O25 Mo4 O3 165.5(2) . .
O27 Mo4 O3 78.1(2) . .
O21 Mo4 O3 76.7(2) . .
O10 Mo4 O18 158.8(2) . .
O25 Mo4 O18 95.3(2) . .
O27 Mo4 O18 75.34(18) . .
O21 Mo4 O18 73.39(19) . .
O3 Mo4 O18 70.26(17) . .
C5 C4 C3 117.6(7) . .
C6 N4 C5 126.7(7) . .
O23 Mo5 O34 105.5(3) . .
O23 Mo5 O37 98.62(17) . 11_655
O34 Mo5 O37 103.11(15) . 11_655
O23 Mo5 O37 98.62(17) . .
O34 Mo5 O37 103.10(15) . .
O37 Mo5 O37 143.3(3) 11_655 .
O23 Mo5 O13 166.9(3) . .
O34 Mo5 O13 87.6(3) . .
O37 Mo5 O13 77.95(15) 11_655 .
O37 Mo5 O13 77.95(15) . .
O23 Mo5 O12 96.7(3) . .
O34 Mo5 O12 157.7(3) . .
O37 Mo5 O12 72.98(14) 11_655 .
O37 Mo5 O12 72.99(14) . .
O13 Mo5 O12 70.2(2) . .
N6 N5 C8 108.5(6) . .
N6 N5 C7 121.5(7) . .
C8 N5 C7 130.0(7) . .
C4 C5 C1 120.2(7) . .
C4 C5 N4 124.8(7) . .
C1 C5 N4 115.1(7) . .
O33 Mo6 O17 104.8(3) . .
O33 Mo6 O30 99.0(2) . 11_655
O17 Mo6 O30 99.3(2) . 11_655
O33 Mo6 O38 102.4(2) . .
O17 Mo6 O38 98.7(2) . .
O30 Mo6 O38 147.3(2) 11_655 .
O33 Mo6 O35 160.9(2) . .
O17 Mo6 O35 94.3(2) . .
O30 Mo6 O35 77.3(2) 11_655 .
O38 Mo6 O35 74.4(2) . .
O33 Mo6 O32 88.6(2) . .
O17 Mo6 O32 165.3(2) . .
O30 Mo6 O32 84.09(19) 11_655 .
O38 Mo6 O32 72.14(17) . .
O35 Mo6 O32 72.4(2) . .
O33 Mo6 Mo1 137.59(18) . .
O17 Mo6 Mo1 86.82(17) . .
O30 Mo6 Mo1 119.56(15) 11_655 .
O38 Mo6 Mo1 35.19(14) . .
O35 Mo6 Mo1 42.23(16) . .
O32 Mo6 Mo1 79.15(11) . .
Mo7 O6 Mo8 110.5(2) . .
Mo7 O6 Mo8 111.9(2) . 3_567
Mo8 O6 Mo8 102.6(2) . 3_567
O2 C6 N4 124.4(7) . .
O2 C6 C7 124.1(7) . .
N4 C6 C7 111.4(7) . .
N7 N6 N5 106.8(6) . .
O4 Mo7 O3 104.4(2) . 3_567
O4 Mo7 O6 102.4(2) . .
O3 Mo7 O6 97.2(2) 3_567 .
O4 Mo7 O7 100.5(3) . .
O3 Mo7 O7 95.8(2) 3_567 .
O6 Mo7 O7 149.9(2) . .
O4 Mo7 O18 98.4(2) . .
O3 Mo7 O18 157.1(2) 3_567 .
O6 Mo7 O18 79.47(19) . .
O7 Mo7 O18 78.0(2) . .
O4 Mo7 O18 175.1(2) . 3_567
O3 Mo7 O18 80.3(2) 3_567 3_567
O6 Mo7 O18 78.19(18) . 3_567
O7 Mo7 O18 77.4(2) . 3_567
O18 Mo7 O18 76.9(2) . 3_567
Mo7 O7 Mo10 109.4(2) . .
Mo7 O7 Mo10 110.2(2) . 3_567
Mo10 O7 Mo10 103.8(2) . 3_567
N6 N7 N3 110.0(6) . .
N5 C7 C6 109.3(7) . .
O28 Mo8 O5 105.6(3) . .
O28 Mo8 O27 100.4(2) . .
O5 Mo8 O27 101.8(2) . .
O28 Mo8 O6 97.2(2) . .
O5 Mo8 O6 101.6(2) . .
O27 Mo8 O6 145.6(2) . .
O28 Mo8 O6 164.0(2) . 3_567
O5 Mo8 O6 88.3(2) . 3_567
O27 Mo8 O6 83.89(19) . 3_567
O6 Mo8 O6 71.9(2) . 3_567
O28 Mo8 O18 93.9(2) . .
O5 Mo8 O18 160.3(2) . .
O27 Mo8 O18 76.82(19) . .
O6 Mo8 O18 72.67(18) . .
O6 Mo8 O18 71.97(17) 3_567 .
C15 N8 C16 126.6(7) . .
N3 C8 N5 108.0(7) . .
O29 Mo9 O24 104.4(4) . .
O29 Mo9 O30 102.50(16) . 11_655
O24 Mo9 O30 98.50(16) . 11_655
O29 Mo9 O30 102.49(16) . .
O24 Mo9 O30 98.50(16) . .
O30 Mo9 O30 145.0(3) 11_655 .
O29 Mo9 O16 90.8(3) . .
O24 Mo9 O16 164.8(3) . .
O30 Mo9 O16 77.80(15) 11_655 .
O30 Mo9 O16 77.80(15) . .
O29 Mo9 O35 160.7(3) . .
O24 Mo9 O35 94.9(3) . .
O30 Mo9 O35 74.15(15) 11_655 .
O30 Mo9 O35 74.15(15) . .
O16 Mo9 O35 69.9(2) . .
N10 N9 C14 108.6(6) . .
N10 N9 C13 130.8(7) . .
C14 N9 C13 120.3(6) . .
N2 C9 C16 124.3(7) . .
O8 Mo10 O9 104.7(3) . .
O8 Mo10 O21 101.0(3) . .
O9 Mo10 O21 101.0(3) . .
O8 Mo10 O7 100.8(3) . .
O9 Mo10 O7 98.5(3) . .
O21 Mo10 O7 145.9(2) . .
O8 Mo10 O18 160.4(3) . .
O9 Mo10 O18 94.8(3) . .
O21 Mo10 O18 76.9(2) . .
O7 Mo10 O18 73.78(19) . .
O8 Mo10 O7 88.2(3) . 3_567
O9 Mo10 O7 165.3(2) . 3_567
O21 Mo10 O7 83.1(2) . 3_567
O7 Mo10 O7 71.6(2) . 3_567
O18 Mo10 O7 72.17(18) . 3_567
N9 N10 N11 108.4(7) . .
N2 C10 C11 122.9(8) . .
N10 N11 N12 105.5(6) . .
N10 N11 Cu2 128.3(5) . 8_556
N12 N11 Cu2 126.0(5) . 8_556
C10 C11 C12 119.7(9) . .
Mo3 O12 Mo2 93.14(16) . .
Mo3 O12 Mo2 93.14(16) . 11_655
Mo2 O12 Mo2 163.3(3) . 11_655
Mo3 O12 Mo1 105.2(3) . .
Mo2 O12 Mo1 96.65(17) . .
Mo2 O12 Mo1 96.65(17) 11_655 .
Mo3 O12 Mo5 165.1(4) . .
Mo2 O12 Mo5 84.97(16) . .
Mo2 O12 Mo5 84.97(16) 11_655 .
Mo1 O12 Mo5 89.7(2) . .
C14 N12 N11 109.7(6) . .
C11 C12 C16 118.7(8) . .
Mo1 O13 Mo5 117.6(3) . .
N9 C13 C15 111.1(6) . .
N12 C14 N9 107.7(6) . .
O1 C15 N8 125.4(8) . .
O1 C15 C13 122.7(7) . .
N8 C15 C13 111.8(7) . .
Mo3 O16 Mo9 118.4(3) . .
C9 C16 C12 117.7(8) . .
C9 C16 N8 116.8(7) . .
C12 C16 N8 125.4(7) . .
Mo7 O18 Mo10 92.34(17) . .
Mo7 O18 Mo8 91.33(18) . .
Mo10 O18 Mo8 165.4(2) . .
Mo7 O18 Mo7 103.1(2) . 3_567
Mo10 O18 Mo7 97.68(19) . 3_567
Mo8 O18 Mo7 95.25(17) . 3_567
Mo7 O18 Mo4 165.1(3) . .
Mo10 O18 Mo4 87.34(16) . .
Mo8 O18 Mo4 85.50(15) . .
Mo7 O18 Mo4 91.63(17) 3_567 .
Mo10 O21 Mo4 117.0(3) . .
Mo8 O27 Mo4 117.5(3) . .
Mo6 O30 Mo9 117.1(2) 11_655 .
Mo3 O32 Mo2 109.4(2) . .
Mo3 O32 Mo6 110.5(2) . .
Mo2 O32 Mo6 103.1(2) . .
Mo1 O35 Mo6 91.62(17) . .
Mo1 O35 Mo6 91.62(17) . 11_655
Mo6 O35 Mo6 164.8(3) . 11_655
Mo1 O35 Mo3 103.2(2) . .
Mo6 O35 Mo3 96.84(17) . .
Mo6 O35 Mo3 96.84(17) 11_655 .
Mo1 O35 Mo9 164.8(3) . .
Mo6 O35 Mo9 86.50(16) . .
Mo6 O35 Mo9 86.50(16) 11_655 .
Mo3 O35 Mo9 92.0(2) . .
Mo2 O37 Mo5 119.0(2) . .
Mo1 O38 Mo6 109.1(2) . .
Mo1 O38 Mo2 110.4(2) . .
Mo6 O38 Mo2 104.0(2) . .

loop_
_geom_bond_atom_site_label_1
_geom_bond_atom_site_label_2
_geom_bond_distance
_geom_bond_site_symmetry_2
Mo1 O20 1.717(7) .
Mo1 O13 1.748(7) .
Mo1 O38 1.959(5) 11_655
Mo1 O38 1.959(5) .
Mo1 O35 2.161(7) .
Mo1 O12 2.382(7) .
Mo1 Mo6 3.2135(8) .
Mo1 Mo6 3.2136(8) 11_655
Cu1 N2 2.036(6) .
Cu1 N2 2.036(6) 11_655
Cu1 N3 2.037(6) .
Cu1 N3 2.037(6) 11_655
Cu1 O1W 2.341(8) .
C1 N1 1.339(9) .
C1 C5 1.394(10) .
N1 C2 1.319(10) .
N1 Cu2 2.053(6) .
O1 C15 1.213(10) .
Mo2 O19 1.691(5) .
Mo2 O14 1.693(5) .
Mo2 O37 1.877(5) .
Mo2 O32 2.012(5) .
Mo2 O38 2.329(5) .
Mo2 O12 2.3420(12) .
Cu2 N11 2.024(6) 12_565
Cu2 N11 2.024(6) 8_546
Cu2 N1 2.053(6) 13_556
C2 C3 1.388(11) .
N2 C10 1.349(11) .
N2 C9 1.350(9) .
O2 C6 1.216(9) .
Mo3 O36 1.698(7) .
Mo3 O16 1.758(6) .
Mo3 O32 1.948(5) 11_655
Mo3 O32 1.948(5) .
Mo3 O12 2.105(7) .
Mo3 O35 2.390(7) .
O3 Mo7 1.740(5) 3_567
O3 Mo4 2.294(5) .
C3 C4 1.386(11) .
N3 C8 1.308(9) .
N3 N7 1.370(9) .
Mo4 O10 1.694(5) .
Mo4 O25 1.710(6) .
Mo4 O27 1.912(5) .
Mo4 O21 1.942(5) .
Mo4 O18 2.429(5) .
O4 Mo7 1.687(5) .
C4 C5 1.363(11) .
N4 C6 1.367(9) .
N4 C5 1.418(10) .
Mo5 O23 1.702(7) .
Mo5 O34 1.703(6) .
Mo5 O37 1.935(5) 11_655
Mo5 O37 1.935(5) .
Mo5 O13 2.280(7) .
Mo5 O12 2.516(7) .
O5 Mo8 1.705(5) .
N5 N6 1.346(9) .
N5 C8 1.347(10) .
N5 C7 1.477(10) .
Mo6 O33 1.711(5) .
Mo6 O17 1.712(5) .
Mo6 O30 1.902(5) 11_655
Mo6 O38 1.987(5) .
Mo6 O35 2.3182(11) .
Mo6 O32 2.330(5) .
O6 Mo7 1.934(5) .
O6 Mo8 2.008(5) .
O6 Mo8 2.319(5) 3_567
C6 C7 1.525(11) .
N6 N7 1.289(8) .
Mo7 O3 1.740(5) 3_567
Mo7 O7 1.964(5) .
Mo7 O18 2.148(5) .
Mo7 O18 2.403(5) 3_567
O7 Mo10 1.982(5) .
O7 Mo10 2.357(5) 3_567
Mo8 O28 1.703(5) .
Mo8 O27 1.903(5) .
Mo8 O6 2.319(5) 3_567
Mo8 O18 2.376(5) .
N8 C15 1.354(9) .
N8 C16 1.396(10) .
O8 Mo10 1.700(6) .
Mo9 O29 1.715(7) .
Mo9 O24 1.735(8) .
Mo9 O30 1.917(5) 11_655
Mo9 O30 1.917(5) .
Mo9 O16 2.272(7) .
Mo9 O35 2.436(6) .
N9 N10 1.323(9) .
N9 C14 1.350(9) .
N9 C13 1.444(9) .
C9 C16 1.383(10) .
O9 Mo10 1.702(6) .
Mo10 O21 1.900(5) .
Mo10 O18 2.313(5) .
Mo10 O7 2.357(5) 3_567
N10 N11 1.330(9) .
C10 C11 1.377(13) .
N11 N12 1.383(8) .
N11 Cu2 2.024(6) 8_556
C11 C12 1.382(13) .
O12 Mo2 2.3421(12) 11_655
N12 C14 1.273(9) .
C12 C16 1.389(12) .
C13 C15 1.541(11) .
O18 Mo7 2.403(5) 3_567
O30 Mo6 1.902(5) 11_655
O35 Mo6 2.3183(10) 11_655

loop_
_platon_squeeze_void_nr
_platon_squeeze_void_average_x
_platon_squeeze_void_average_y
_platon_squeeze_void_average_z
_platon_squeeze_void_volume
_platon_squeeze_void_count_electrons
_platon_squeeze_void_content
1 -0.020 0.000 0.479 2198 1270 ' '
2 0.000 0.091 0.025 10 10 ' '
3 0.000 0.219 0.031 10 8 ' '
4 0.000 0.281 0.531 10 9 ' '
5 -0.039 0.500 0.063 2198 1270 ' '
6 0.000 0.409 0.525 10 12 ' '
7 0.000 0.591 0.475 10 9 ' '
8 0.000 0.719 0.469 10 8 ' '
9 0.000 0.781 0.969 10 8 ' '
10 0.000 0.909 0.975 10 11 ' '
11 0.250 0.031 0.250 10 10 ' '
12 0.250 0.469 0.750 10 8 ' '
13 0.250 0.531 0.250 10 10 ' '
14 0.250 0.969 0.750 10 8 ' '
15 0.500 0.091 0.475 10 9 ' '
16 0.500 0.219 0.469 10 8 ' '
17 0.500 0.281 0.969 10 8 ' '
18 0.500 0.409 0.975 10 11 ' '
19 0.500 0.591 0.025 10 10 ' '
20 0.500 0.719 0.031 10 8 ' '
21 0.500 0.781 0.531 10 9 ' '
22 0.500 0.909 0.525 10 12 ' '
23 0.750 0.031 0.250 10 10 ' '
24 0.750 0.469 0.750 10 8 ' '
25 0.750 0.531 0.250 10 10 ' '
26 0.750 0.969 0.750 10 8 ' '
